data_7044275
loop_
_publ_author_name
'Konarev, Dmitri V.'
'Karimov, Dmitry R.'
'Khasanov, Salavat S.'
'Shestakov, Alexander F.'
'Otsuka, Akihiro'
'Yamochi, Hideki'
'Kitagawa, Hiroshi'
'Lyubovskaya, Rimma N.'

_publ_section_title
;
 Solid state structures and properties of free-base 5, 10,
 15-triphenylcorrole (TPCor) anions obtained by deprotonation and
 reduction. Effective magnetic coupling of spins in
 (Cp*2Cr+)(H+){H2TPCor(.2-)}.C6H4Cl2
;
_journal_name_full 'Dalton Trans.'
_journal_paper_doi 10.1039/C7DT02901B
_journal_year 2017
_chemical_compound_source no
_chemical_formula_moiety 'C37 H25 N4, C18 H36 N2 O6 Na, 0.5(C6 H4 Cl2)'
_chemical_formula_sum 'C58 H63 Cl N6 Na O6'
_chemical_formula_weight 998.58
_chemical_melting_point ?
_chemical_name_common no
_chemical_name_systematic 'salt of deprotonated triphenylcorrole with cryptand sodium cations, o-dichlobenzene solvate'
_space_group_crystal_system monoclinic
_space_group_IT_number 14
_space_group_name_Hall '-P 2yn'
_space_group_name_H-M_alt 'P 1 21/n 1'
_symmetry_space_group_name_Hall '-P 2yn'
_symmetry_space_group_name_H-M 'P 1 21/n 1'
_atom_sites_solution_hydrogens mixed
_atom_sites_solution_primary direct
_atom_sites_solution_secondary difmap
_audit_creation_date 2017-01-12
_audit_creation_method SHELXL-2013
_audit_update_record
;
2017-05-24 deposited with the CCDC.
2017-09-18 downloaded from the CCDC.
;
_cell_angle_alpha 90
_cell_angle_beta 96.142(2)
_cell_angle_gamma 90
_cell_formula_units_Z 4
_cell_length_a 13.0302(2)
_cell_length_b 18.0323(3)
_cell_length_c 21.3928(4)
_cell_measurement_reflns_used 23554
_cell_measurement_temperature 110(1)
_cell_measurement_theta_max 27.5350
_cell_measurement_theta_min 2.4480
_cell_volume 4997.69(15)
_computing_cell_refinement 'CrysAlisPro 1.171.38.41 (Rigaku OD, 2015)'
_computing_data_collection 'CrysAlisPro 1.171.38.41 (Rigaku OD, 2015)'
_computing_data_reduction 'CrysAlisPro 1.171.38.41 (Rigaku OD, 2015)'
_computing_molecular_graphics WinGx
_computing_publication_material WinGx
_computing_structure_refinement 'SHELXL-2013 (Sheldrick, 2013)'
_computing_structure_solution 'SHELXL-2013 (Sheldrick, 2013)'
_diffrn_ambient_environment N~2~
_diffrn_ambient_temperature 110(1)
_diffrn_detector 'CCD plate'
_diffrn_detector_area_resol_mean 5.2283
_diffrn_detector_type AtlasS2
_diffrn_measured_fraction_theta_full 1.000
_diffrn_measured_fraction_theta_max 0.998
_diffrn_measurement_device 'four-circle diffractometer'
_diffrn_measurement_device_type 'Xcalibur, AtlasS2, Gemini'
_diffrn_measurement_method '\w scans'
_diffrn_radiation_monochromator graphite
_diffrn_radiation_probe x-ray
_diffrn_radiation_type 'Mo K\a'
_diffrn_radiation_wavelength 0.71073
_diffrn_reflns_av_R_equivalents 0.0227
_diffrn_reflns_av_unetI/netI 0.0182
_diffrn_reflns_Laue_measured_fraction_full 1.000
_diffrn_reflns_Laue_measured_fraction_max 0.998
_diffrn_reflns_limit_h_max 16
_diffrn_reflns_limit_h_min -15
_diffrn_reflns_limit_k_max 23
_diffrn_reflns_limit_k_min -21
_diffrn_reflns_limit_l_max 27
_diffrn_reflns_limit_l_min -27
_diffrn_reflns_number 55350
_diffrn_reflns_point_group_measured_fraction_full 1.000
_diffrn_reflns_point_group_measured_fraction_max 0.998
_diffrn_reflns_theta_full 25.242
_diffrn_reflns_theta_max 27.103
_diffrn_reflns_theta_min 1.926
_diffrn_source 'fine-focus sealed X-ray tube'
_diffrn_source_type 'Enhance (Mo) X-ray Source'
_exptl_absorpt_coefficient_mu 0.145
_exptl_absorpt_correction_T_max 1.00000
_exptl_absorpt_correction_T_min 0.95484
_exptl_absorpt_correction_type multi-scan
_exptl_absorpt_process_details
;
CrysAlisPro 1.171.38.41 (Rigaku Oxford Diffraction, 2015)
Empirical absorption correction using spherical harmonics,
 implemented in SCALE3 ABSPACK scaling algorithm.
;
_exptl_crystal_colour black
_exptl_crystal_density_diffrn 1.327
_exptl_crystal_description block
_exptl_crystal_F_000 2116
_exptl_crystal_recrystallization_method 'Re-crystallisation from solvent: o-dichlobenzene/hexane'
_exptl_crystal_size_max 0.380
_exptl_crystal_size_mid 0.360
_exptl_crystal_size_min 0.280
_refine_diff_density_max 0.324
_refine_diff_density_min -0.690
_refine_diff_density_rms 0.053
_refine_ls_extinction_method none
_refine_ls_goodness_of_fit_ref 1.032
_refine_ls_hydrogen_treatment mixed
_refine_ls_matrix_type full
_refine_ls_number_parameters 674
_refine_ls_number_reflns 11012
_refine_ls_number_restraints 246
_refine_ls_restrained_S_all 1.028
_refine_ls_R_factor_all 0.0569
_refine_ls_R_factor_gt 0.0462
_refine_ls_shift/su_max 0.001
_refine_ls_shift/su_mean 0.000
_refine_ls_structure_factor_coef Fsqd
_refine_ls_weighting_details 'w=1/[\s^2^(Fo^2^)+(0.0652P)^2^+3.4754P] where P=(Fo^2^+2Fc^2^)/3'
_refine_ls_weighting_scheme calc
_refine_ls_wR_factor_gt 0.1248
_refine_ls_wR_factor_ref 0.1332
_reflns_Friedel_coverage 0.000
_reflns_number_gt 9172
_reflns_number_total 11012
_reflns_threshold_expression 'I > 2\s(I)'
_cod_data_source_file c7dt02901b2.cif
_cod_data_source_block H2CorCryptNa
_cod_depositor_comments
;
The following automatic conversions were performed:

'_chemical_melting_point' value 'not measured' was changed to '?' -
the value is undefined or not given.

Automatic conversion script
Id: cif_fix_values 4973 2017-02-22 13:04:09Z antanas 
;
_cod_original_formula_sum 'C58 H63 Cl1 N6 Na1 O6'
_cod_database_code 7044275
_shelx_space_group_comment
;
The symmetry employed for this shelxl refinement is uniquely defined
by the following loop, which should always be used as a source of
symmetry information in preference to the above space-group names.
They are only intended as comments.
;
_shelx_estimated_absorpt_t_min 0.947
_shelx_estimated_absorpt_t_max 0.961
_shelxl_version_number 2013-4

loop_
_space_group_symop_operation_xyz
'x, y, z'
'-x+1/2, y+1/2, -z+1/2'
'-x, -y, -z'
'x-1/2, -y-1/2, z-1/2'

loop_
_atom_site_label
_atom_site_type_symbol
_atom_site_fract_x
_atom_site_fract_y
_atom_site_fract_z
_atom_site_U_iso_or_equiv
_atom_site_adp_type
_atom_site_occupancy
_atom_site_site_symmetry_order
_atom_site_calc_flag
_atom_site_refinement_flags_posn
_atom_site_refinement_flags_adp
_atom_site_refinement_flags_occupancy
_atom_site_disorder_assembly
_atom_site_disorder_group
N11 N 0.92739(11) 0.57812(8) 0.28347(7) 0.0208(3) Uani 1 1 d . U . . .
N12 N 0.74367(11) 0.52733(8) 0.28071(7) 0.0235(3) Uani 1 1 d . U . . .
N13 N 0.76203(10) 0.43624(8) 0.18797(7) 0.0205(3) Uani 1 1 d . U . . .
N14 N 0.97142(11) 0.50118(7) 0.18679(6) 0.0194(3) Uani 1 1 d . U . . .
C101 C 1.02336(12) 0.60841(9) 0.28819(7) 0.0203(3) Uani 1 1 d . U . . .
C102 C 1.02641(13) 0.66339(9) 0.33641(8) 0.0227(3) Uani 1 1 d . U . . .
H102 H 1.0833 0.6945 0.3499 0.027 Uiso 1 1 calc R U . . .
C103 C 0.93150(13) 0.66314(9) 0.36002(7) 0.0225(3) Uani 1 1 d . U . . .
H103 H 0.9114 0.6938 0.3927 0.027 Uiso 1 1 calc R U . . .
C104 C 0.87015(12) 0.60868(9) 0.32622(7) 0.0207(3) Uani 1 1 d . U . . .
C105 C 0.76849(12) 0.57935(9) 0.32536(8) 0.0218(3) Uani 1 1 d . U . . .
C106 C 0.68319(13) 0.58849(9) 0.36113(8) 0.0247(3) Uani 1 1 d . U . . .
H106 H 0.6790 0.6220 0.3951 0.030 Uiso 1 1 calc R U . . .
C107 C 0.60798(13) 0.53950(9) 0.33708(8) 0.0256(3) Uani 1 1 d . U . . .
H107 H 0.5422 0.5327 0.3516 0.031 Uiso 1 1 calc R U . . .
C108 C 0.64718(12) 0.50071(9) 0.28620(8) 0.0228(3) Uani 1 1 d . U . . .
C109 C 0.60767(12) 0.44259(9) 0.24618(8) 0.0226(3) Uani 1 1 d . U . . .
C110 C 0.66356(12) 0.41380(9) 0.19866(8) 0.0215(3) Uani 1 1 d . U . . .
C111 C 0.63195(13) 0.35897(9) 0.15224(8) 0.0236(3) Uani 1 1 d . U . . .
H111 H 0.5679 0.3334 0.1480 0.028 Uiso 1 1 calc R U . . .
C112 C 0.71015(12) 0.34985(9) 0.11508(8) 0.0227(3) Uani 1 1 d . U . . .
H112 H 0.7097 0.3171 0.0803 0.027 Uiso 1 1 calc R U . . .
C113 C 0.79320(12) 0.39853(9) 0.13795(7) 0.0202(3) Uani 1 1 d . U . . .
C114 C 0.89022(12) 0.40551(9) 0.11452(7) 0.0198(3) Uani 1 1 d . U . . .
C115 C 0.97298(12) 0.45119(9) 0.13914(7) 0.0193(3) Uani 1 1 d . U . . .
C116 C 1.07626(12) 0.44930(9) 0.12033(8) 0.0230(3) Uani 1 1 d . U . . .
H116 H 1.0990 0.4199 0.0876 0.028 Uiso 1 1 calc R U . . .
C117 C 1.13502(13) 0.49724(9) 0.15804(8) 0.0234(3) Uani 1 1 d . U . . .
H117 H 1.2065 0.5067 0.1569 0.028 Uiso 1 1 calc R U . . .
C118 C 1.06934(12) 0.53106(9) 0.20004(7) 0.0199(3) Uani 1 1 d . U . . .
C119 C 1.09669(12) 0.58308(8) 0.24833(7) 0.0196(3) Uani 1 1 d . U . . .
C120 C 0.50712(13) 0.40759(9) 0.25615(9) 0.0259(3) Uani 1 1 d . U . . .
C121 C 0.41649(13) 0.44880(10) 0.25627(10) 0.0313(4) Uani 1 1 d . U . . .
H121 H 0.4178 0.5008 0.2495 0.047 Uiso 1 1 calc R U . . .
C122 C 0.32412(15) 0.41422(12) 0.26621(11) 0.0407(5) Uani 1 1 d . U . . .
H122 H 0.2630 0.4428 0.2667 0.061 Uiso 1 1 calc R U . . .
C123 C 0.32100(16) 0.33812(12) 0.27541(12) 0.0451(5) Uani 1 1 d . U . . .
H123 H 0.2574 0.3144 0.2809 0.068 Uiso 1 1 calc R U . . .
C124 C 0.41079(16) 0.29671(11) 0.27659(11) 0.0415(5) Uani 1 1 d . U . . .
H124 H 0.4092 0.2448 0.2839 0.062 Uiso 1 1 calc R U . . .
C125 C 0.50286(15) 0.33112(10) 0.26712(10) 0.0344(4) Uani 1 1 d . U . . .
H125 H 0.5641 0.3024 0.2681 0.052 Uiso 1 1 calc R U . . .
C126 C 0.90962(12) 0.35847(9) 0.05955(7) 0.0216(3) Uani 1 1 d . U . . .
C127 C 0.91969(13) 0.28172(10) 0.06520(8) 0.0258(3) Uani 1 1 d . U . . .
H127 H 0.9120 0.2586 0.1043 0.039 Uiso 1 1 calc R U . . .
C128 C 0.94082(14) 0.23857(11) 0.01429(9) 0.0313(4) Uani 1 1 d . U . . .
H128 H 0.9473 0.1863 0.0187 0.047 Uiso 1 1 calc R U . . .
C129 C 0.95252(14) 0.27198(12) -0.04332(9) 0.0333(4) Uani 1 1 d . U . . .
H129 H 0.9671 0.2426 -0.0781 0.050 Uiso 1 1 calc R U . . .
C130 C 0.94282(14) 0.34781(12) -0.04954(8) 0.0319(4) Uani 1 1 d . U . . .
H130 H 0.9509 0.3707 -0.0887 0.048 Uiso 1 1 calc R U . . .
C131 C 0.92124(13) 0.39099(10) 0.00133(8) 0.0270(3) Uani 1 1 d . U . . .
H131 H 0.9143 0.4432 -0.0035 0.040 Uiso 1 1 calc R U . . .
C132 C 1.20477(12) 0.60908(9) 0.26137(7) 0.0201(3) Uani 1 1 d . U . . .
C133 C 1.26135(12) 0.63702(9) 0.21455(8) 0.0224(3) Uani 1 1 d . U . . .
H133 H 1.2301 0.6397 0.1724 0.034 Uiso 1 1 calc R U . . .
C134 C 1.36270(13) 0.66095(9) 0.22885(8) 0.0245(3) Uani 1 1 d . U . . .
H134 H 1.4005 0.6785 0.1963 0.037 Uiso 1 1 calc R U . . .
C135 C 1.40863(13) 0.65933(10) 0.29008(8) 0.0266(3) Uani 1 1 d . U . . .
H135 H 1.4771 0.6770 0.2999 0.040 Uiso 1 1 calc R U . . .
C136 C 1.35413(13) 0.63178(10) 0.33702(8) 0.0269(3) Uani 1 1 d . U . . .
H136 H 1.3854 0.6303 0.3792 0.040 Uiso 1 1 calc R U . . .
C137 C 1.25413(13) 0.60628(9) 0.32277(8) 0.0235(3) Uani 1 1 d . U . . .
H137 H 1.2182 0.5865 0.3554 0.035 Uiso 1 1 calc R U . . .
Na Na 0.58639(5) 0.74876(3) 0.08526(3) 0.02046(14) Uani 1 1 d . U . . .
N21 N 0.68153(11) 0.61139(8) 0.06013(6) 0.0232(3) Uani 1 1 d . U . . .
N22 N 0.49550(11) 0.88173(8) 0.10857(7) 0.0248(3) Uani 1 1 d . U . . .
O1 O 0.47821(9) 0.64058(6) 0.09981(5) 0.0241(2) Uani 1 1 d . U . . .
O2 O 0.40346(9) 0.76117(7) 0.02861(5) 0.0256(2) Uani 1 1 d . U . . .
O3 O 0.74804(9) 0.72741(6) 0.15182(5) 0.0243(2) Uani 1 1 d . U . . .
O4 O 0.56544(9) 0.76948(6) 0.20099(5) 0.0232(2) Uani 1 1 d . U . . .
O5 O 0.63030(9) 0.73197(7) -0.02753(6) 0.0265(2) Uani 1 1 d . U . . .
O6 O 0.68464(10) 0.85569(7) 0.04968(6) 0.0312(3) Uani 1 1 d . U . . .
C201 C 0.60307(14) 0.55363(9) 0.06344(9) 0.0275(3) Uani 1 1 d . U . . .
H20A H 0.6375 0.5056 0.0739 0.033 Uiso 1 1 calc R U . . .
H20B H 0.5624 0.5486 0.0218 0.033 Uiso 1 1 calc R U . . .
C202 C 0.53099(14) 0.57177(10) 0.11259(8) 0.0282(4) Uani 1 1 d . U . . .
H20C H 0.4796 0.5315 0.1138 0.034 Uiso 1 1 calc R U . . .
H20D H 0.5713 0.5744 0.1545 0.034 Uiso 1 1 calc R U . . .
C203 C 0.38681(13) 0.63535(10) 0.05717(8) 0.0286(4) Uani 1 1 d . U . . .
H20E H 0.3398 0.5976 0.0720 0.034 Uiso 1 1 calc R U . . .
H20F H 0.4042 0.6206 0.0150 0.034 Uiso 1 1 calc R U . . .
C204 C 0.33574(13) 0.70996(10) 0.05405(8) 0.0279(3) Uani 1 1 d . U . . .
H20G H 0.2692 0.7076 0.0270 0.033 Uiso 1 1 calc R U . . .
H20H H 0.3219 0.7259 0.0966 0.033 Uiso 1 1 calc R U . . .
C205 C 0.36448(15) 0.83522(10) 0.02499(9) 0.0310(4) Uani 1 1 d . U . . .
H20I H 0.2891 0.8337 0.0124 0.037 Uiso 1 1 calc R U . . .
H20J H 0.3968 0.8624 -0.0080 0.037 Uiso 1 1 calc R U . . .
C206 C 0.38480(14) 0.87691(10) 0.08650(9) 0.0308(4) Uani 1 1 d . U . . .
H20K H 0.3562 0.9276 0.0810 0.037 Uiso 1 1 calc R U . . .
H20L H 0.3486 0.8516 0.1189 0.037 Uiso 1 1 calc R U . . .
C207 C 0.76785(13) 0.60237(10) 0.10989(8) 0.0273(3) Uani 1 1 d . U . . .
H20M H 0.8200 0.5687 0.0949 0.033 Uiso 1 1 calc R U . . .
H20N H 0.7421 0.5795 0.1473 0.033 Uiso 1 1 calc R U . . .
C208 C 0.81807(13) 0.67625(10) 0.12827(8) 0.0272(3) Uani 1 1 d . U . . .
H20O H 0.8768 0.6678 0.1608 0.033 Uiso 1 1 calc R U . . .
H20P H 0.8457 0.6982 0.0911 0.033 Uiso 1 1 calc R U . . .
C209 C 0.73104(14) 0.71369(10) 0.21569(8) 0.0271(3) Uani 1 1 d . U . . .
H20Q H 0.7977 0.7125 0.2426 0.033 Uiso 1 1 calc R U . . .
H20R H 0.6963 0.6652 0.2192 0.033 Uiso 1 1 calc R U . . .
C210 C 0.66484(13) 0.77455(10) 0.23613(8) 0.0271(3) Uani 1 1 d . U . . .
H21A H 0.6581 0.7699 0.2816 0.033 Uiso 1 1 calc R U . . .
H21B H 0.6965 0.8232 0.2287 0.033 Uiso 1 1 calc R U . . .
C211 C 0.49751(13) 0.82787(10) 0.21501(8) 0.0264(3) Uani 1 1 d . U . . .
H21C H 0.5105 0.8403 0.2602 0.032 Uiso 1 1 calc R U . . .
H21D H 0.4253 0.8104 0.2067 0.032 Uiso 1 1 calc R U . . .
C212 C 0.51084(14) 0.89672(10) 0.17676(8) 0.0272(3) Uani 1 1 d . U . . .
H21E H 0.4606 0.9347 0.1873 0.033 Uiso 1 1 calc R U . . .
H21F H 0.5811 0.9169 0.1879 0.033 Uiso 1 1 calc R U . . .
C213 C 0.71799(14) 0.61434(10) -0.00238(8) 0.0280(4) Uani 1 1 d . U . . .
H21G H 0.7246 0.5632 -0.0184 0.034 Uiso 1 1 calc R U . . .
H21H H 0.7871 0.6377 0.0009 0.034 Uiso 1 1 calc R U . . .
C214 C 0.64453(15) 0.65804(10) -0.04839(8) 0.0292(4) Uani 1 1 d . U . . .
H21I H 0.6721 0.6594 -0.0897 0.035 Uiso 1 1 calc R U . . .
H21J H 0.5769 0.6325 -0.0540 0.035 Uiso 1 1 calc R U . . .
C215 C 0.71329(15) 0.78060(11) -0.03696(8) 0.0315(4) Uani 1 1 d . U . . .
H21K H 0.7257 0.7810 -0.0818 0.038 Uiso 1 1 calc R U . . .
H21L H 0.7773 0.7642 -0.0116 0.038 Uiso 1 1 calc R U . . .
C216 C 0.68301(17) 0.85646(11) -0.01691(9) 0.0357(4) Uani 1 1 d . U . . .
H21M H 0.7321 0.8939 -0.0298 0.043 Uiso 1 1 calc R U . . .
H21N H 0.6130 0.8690 -0.0367 0.043 Uiso 1 1 calc R U . . .
C217 C 0.66068(16) 0.92565(11) 0.07643(9) 0.0364(4) Uani 1 1 d . U . . .
H21O H 0.6918 0.9659 0.0532 0.044 Uiso 1 1 calc R U . . .
H21P H 0.6919 0.9275 0.1207 0.044 Uiso 1 1 calc R U . . .
C218 C 0.54645(16) 0.93894(10) 0.07439(9) 0.0336(4) Uani 1 1 d . U . . .
H21Q H 0.5345 0.9880 0.0930 0.040 Uiso 1 1 calc R U . . .
H21R H 0.5156 0.9397 0.0300 0.040 Uiso 1 1 calc R U . . .
H1 H 0.910(3) 0.546(2) 0.258(2) 0.040 Uiso 0.58(2) 1 d . U P A 1
H2 H 0.778(4) 0.512(3) 0.260(3) 0.040 Uiso 0.42(2) 1 d . U P A 2
H3 H 0.791(3) 0.465(2) 0.208(2) 0.040 Uiso 0.58(2) 1 d . U P A 1
H4 H 0.926(4) 0.512(3) 0.206(3) 0.040 Uiso 0.42(2) 1 d . U P A 2
Cl1 Cl 0.92305(9) 0.91299(6) 0.05223(6) 0.0452(3) Uani 0.5 1 d . U P B -1
Cl2 Cl 1.15066(9) 0.96507(7) 0.04600(7) 0.0532(3) Uani 0.5 1 d . U P B -1
C1S C 0.9522(4) 0.9843(4) 0.0048(4) 0.0335(13) Uani 0.5 1 d G U P B -1
C2S C 1.0536(3) 1.0062(4) 0.0007(4) 0.0357(15) Uani 0.5 1 d G U P B -1
C3S C 1.0750(2) 1.0608(2) -0.0418(2) 0.0452(3) Uani 0.5 1 d G U P B -1
H3S H 1.1442 1.0757 -0.0446 0.068 Uiso 0.5 1 calc R U P B -1
C4S C 0.9949(3) 1.09365(17) -0.08033(15) 0.0458(8) Uani 0.5 1 d G U P B -1
H4S H 1.0095 1.1310 -0.1094 0.069 Uiso 0.5 1 calc R U P B -1
C5S C 0.8936(2) 1.07183(19) -0.07627(15) 0.0459(8) Uani 0.5 1 d G U P B -1
H5S H 0.8389 1.0943 -0.1026 0.069 Uiso 0.5 1 calc R U P B -1
C6S C 0.8722(3) 1.0172(3) -0.0337(2) 0.0532(3) Uani 0.5 1 d G U P B -1
H6S H 0.8029 1.0023 -0.0309 0.080 Uiso 0.5 1 calc R U P B -1

loop_
_atom_site_aniso_label
_atom_site_aniso_U_11
_atom_site_aniso_U_22
_atom_site_aniso_U_33
_atom_site_aniso_U_23
_atom_site_aniso_U_13
_atom_site_aniso_U_12
N11 0.0215(6) 0.0212(7) 0.0202(6) 0.0004(5) 0.0041(5) 0.0002(5)
N12 0.0227(7) 0.0208(7) 0.0277(7) 0.0032(5) 0.0054(5) -0.0009(5)
N13 0.0186(6) 0.0200(7) 0.0232(7) 0.0043(5) 0.0031(5) 0.0000(5)
N14 0.0205(6) 0.0199(6) 0.0175(6) 0.0014(5) 0.0012(5) -0.0009(5)
C101 0.0213(7) 0.0205(7) 0.0189(7) 0.0029(6) 0.0011(6) 0.0001(6)
C102 0.0258(8) 0.0212(7) 0.0207(7) -0.0003(6) 0.0008(6) -0.0008(6)
C103 0.0283(8) 0.0202(7) 0.0189(7) 0.0011(6) 0.0021(6) 0.0032(6)
C104 0.0242(7) 0.0186(7) 0.0194(7) 0.0045(6) 0.0037(6) 0.0032(6)
C105 0.0229(7) 0.0200(7) 0.0226(8) 0.0049(6) 0.0035(6) 0.0038(6)
C106 0.0240(8) 0.0240(8) 0.0266(8) 0.0030(6) 0.0054(6) 0.0059(6)
C107 0.0206(7) 0.0258(8) 0.0312(9) 0.0038(6) 0.0063(6) 0.0045(6)
C108 0.0205(7) 0.0198(7) 0.0285(8) 0.0065(6) 0.0043(6) 0.0021(6)
C109 0.0187(7) 0.0191(7) 0.0303(8) 0.0062(6) 0.0037(6) 0.0019(6)
C110 0.0194(7) 0.0176(7) 0.0272(8) 0.0066(6) 0.0019(6) 0.0014(6)
C111 0.0193(7) 0.0217(8) 0.0291(8) 0.0053(6) -0.0012(6) -0.0019(6)
C112 0.0231(7) 0.0205(7) 0.0238(8) 0.0039(6) -0.0013(6) -0.0019(6)
C113 0.0216(7) 0.0187(7) 0.0197(7) 0.0056(6) -0.0009(6) -0.0005(6)
C114 0.0220(7) 0.0209(7) 0.0161(7) 0.0031(6) 0.0001(6) -0.0006(6)
C115 0.0213(7) 0.0205(7) 0.0162(7) 0.0035(5) 0.0022(6) -0.0003(6)
C116 0.0229(7) 0.0265(8) 0.0203(8) -0.0022(6) 0.0049(6) -0.0018(6)
C117 0.0212(7) 0.0270(8) 0.0225(8) -0.0022(6) 0.0044(6) -0.0026(6)
C118 0.0213(7) 0.0212(7) 0.0171(7) 0.0035(5) 0.0020(6) -0.0007(6)
C119 0.0222(7) 0.0188(7) 0.0177(7) 0.0028(5) 0.0022(5) -0.0006(6)
C120 0.0206(7) 0.0226(8) 0.0356(9) 0.0000(7) 0.0073(7) -0.0011(6)
C121 0.0221(8) 0.0253(8) 0.0467(11) -0.0013(8) 0.0049(7) 0.0019(6)
C122 0.0212(8) 0.0381(10) 0.0641(14) -0.0062(10) 0.0108(9) 0.0016(7)
C123 0.0277(9) 0.0384(10) 0.0730(16) -0.0103(10) 0.0228(10) -0.0115(8)
C124 0.0390(10) 0.0226(9) 0.0675(14) -0.0046(9) 0.0266(10) -0.0069(7)
C125 0.0287(9) 0.0215(8) 0.0560(12) 0.0009(8) 0.0190(9) 0.0012(7)
C126 0.0183(7) 0.0268(8) 0.0191(7) -0.0003(6) -0.0003(6) -0.0027(6)
C127 0.0279(8) 0.0281(8) 0.0212(8) -0.0001(6) 0.0023(6) -0.0004(7)
C128 0.0312(9) 0.0325(9) 0.0300(9) -0.0072(7) 0.0028(7) 0.0025(7)
C129 0.0267(9) 0.0506(10) 0.0230(8) -0.0110(8) 0.0043(7) -0.0013(8)
C130 0.0255(8) 0.0512(10) 0.0191(8) 0.0004(7) 0.0029(6) -0.0058(8)
C131 0.0262(8) 0.0340(9) 0.0205(7) 0.0021(6) 0.0012(6) -0.0059(7)
C132 0.0213(7) 0.0181(7) 0.0212(7) -0.0024(6) 0.0030(6) 0.0009(6)
C133 0.0229(7) 0.0220(8) 0.0225(8) -0.0014(6) 0.0032(6) -0.0009(6)
C134 0.0231(8) 0.0222(8) 0.0292(8) -0.0021(6) 0.0072(6) -0.0015(6)
C135 0.0206(8) 0.0259(8) 0.0329(8) -0.0049(7) 0.0011(6) -0.0018(6)
C136 0.0254(8) 0.0305(9) 0.0240(8) -0.0048(7) -0.0020(6) 0.0024(7)
C137 0.0238(7) 0.0246(8) 0.0222(7) -0.0010(6) 0.0039(6) 0.0017(6)
Na 0.0206(3) 0.0220(3) 0.0184(3) 0.0007(2) 0.0002(2) -0.0005(2)
N21 0.0247(7) 0.0223(6) 0.0221(6) 0.0010(5) 0.0005(5) 0.0024(5)
N22 0.0291(7) 0.0224(6) 0.0224(7) -0.0014(5) 0.0003(5) -0.0004(5)
O1 0.0232(6) 0.0256(6) 0.0228(6) -0.0030(4) 0.0001(4) -0.0038(4)
O2 0.0233(5) 0.0292(6) 0.0239(6) -0.0045(5) 0.0005(4) 0.0018(5)
O3 0.0240(5) 0.0256(6) 0.0226(6) 0.0025(4) -0.0011(4) 0.0019(4)
O4 0.0247(6) 0.0238(6) 0.0204(5) -0.0043(4) -0.0002(4) -0.0024(4)
O5 0.0276(6) 0.0279(6) 0.0241(6) 0.0042(5) 0.0038(5) 0.0018(5)
O6 0.0378(7) 0.0350(6) 0.0210(6) 0.0019(5) 0.0045(5) -0.0063(5)
C201 0.0322(9) 0.0191(7) 0.0306(9) -0.0002(7) 0.0006(7) 0.0000(6)
C202 0.0327(9) 0.0237(8) 0.0279(9) 0.0044(7) 0.0023(7) -0.0046(7)
C203 0.0241(8) 0.0331(8) 0.0277(9) -0.0062(7) -0.0013(6) -0.0074(7)
C204 0.0192(7) 0.0389(9) 0.0252(8) -0.0058(7) 0.0011(6) -0.0020(7)
C205 0.0315(9) 0.0328(9) 0.0268(9) -0.0018(7) -0.0059(7) 0.0073(7)
C206 0.0293(8) 0.0306(9) 0.0316(9) -0.0054(7) -0.0013(7) 0.0083(7)
C207 0.0263(8) 0.0258(8) 0.0289(8) 0.0028(7) -0.0017(6) 0.0084(6)
C208 0.0201(8) 0.0309(8) 0.0298(9) 0.0019(7) -0.0012(6) 0.0043(6)
C209 0.0295(8) 0.0290(8) 0.0213(7) 0.0038(7) -0.0044(6) -0.0013(7)
C210 0.0291(8) 0.0313(9) 0.0193(7) -0.0033(7) -0.0051(6) -0.0039(7)
C211 0.0275(8) 0.0300(8) 0.0223(8) -0.0053(6) 0.0052(6) -0.0004(7)
C212 0.0318(9) 0.0252(8) 0.0242(8) -0.0070(6) 0.0012(7) -0.0002(7)
C213 0.0306(9) 0.0281(8) 0.0262(8) -0.0023(7) 0.0071(7) 0.0054(7)
C214 0.0344(9) 0.0331(9) 0.0201(8) -0.0023(7) 0.0021(7) -0.0001(7)
C215 0.0343(9) 0.0380(9) 0.0224(8) 0.0053(7) 0.0045(7) -0.0046(7)
C216 0.0513(12) 0.0333(9) 0.0228(8) 0.0038(7) 0.0060(8) -0.0091(8)
C217 0.0477(10) 0.0333(9) 0.0292(9) -0.0045(7) 0.0084(8) -0.0167(8)
C218 0.0503(10) 0.0217(8) 0.0283(9) 0.0004(7) 0.0025(8) -0.0042(7)
Cl1 0.0465(5) 0.0334(6) 0.0578(7) 0.0001(5) 0.0159(4) 0.0049(5)
Cl2 0.0415(6) 0.0421(7) 0.0723(8) 0.0017(5) -0.0109(5) 0.0021(5)
C1S 0.0336(14) 0.024(2) 0.042(4) -0.007(2) 0.001(2) 0.0047(19)
C2S 0.0346(14) 0.043(4) 0.030(3) -0.004(2) 0.007(2) 0.004(2)
C3S 0.0465(5) 0.0334(6) 0.0578(7) 0.0001(5) 0.0159(4) 0.0049(5)
C4S 0.0575(19) 0.040(2) 0.040(2) -0.0058(16) 0.0077(16) 0.0139(16)
C5S 0.0533(17) 0.043(2) 0.041(2) -0.0034(15) 0.0015(18) 0.0120(18)
C6S 0.0415(6) 0.0421(7) 0.0723(8) 0.0017(5) -0.0109(5) 0.0021(5)

loop_
_atom_type_symbol
_atom_type_description
_atom_type_scat_dispersion_real
_atom_type_scat_dispersion_imag
_atom_type_scat_source
C C 0.0033 0.0016 'International Tables Vol C Tables 4.2.6.8 and 6.1.1.4'
H H 0.0000 0.0000 'International Tables Vol C Tables 4.2.6.8 and 6.1.1.4'
N N 0.0061 0.0033 'International Tables Vol C Tables 4.2.6.8 and 6.1.1.4'
O O 0.0106 0.0060 'International Tables Vol C Tables 4.2.6.8 and 6.1.1.4'
Na Na 0.0362 0.0249 'International Tables Vol C Tables 4.2.6.8 and 6.1.1.4'
Cl Cl 0.1484 0.1585 'International Tables Vol C Tables 4.2.6.8 and 6.1.1.4'

loop_
_geom_angle_atom_site_label_1
_geom_angle_atom_site_label_2
_geom_angle_atom_site_label_3
_geom_angle
C104 N11 C101 110.77(14)
C105 N12 C108 109.66(14)
C113 N13 C110 109.98(14)
C115 N14 C118 108.86(13)
N11 C101 C119 119.90(14)
N11 C101 C102 106.67(14)
C119 C101 C102 133.42(15)
C103 C102 C101 107.71(14)
C102 C103 C104 107.07(14)
N11 C104 C103 107.76(14)
N11 C104 C105 114.70(15)
C103 C104 C105 137.55(15)
N12 C105 C106 108.55(15)
N12 C105 C104 114.72(14)
C106 C105 C104 136.70(16)
C107 C106 C105 106.85(15)
C106 C107 C108 107.43(14)
N12 C108 C109 119.21(15)
N12 C108 C107 107.50(15)
C109 C108 C107 133.23(15)
C110 C109 C108 121.74(15)
C110 C109 C120 118.47(15)
C108 C109 C120 119.71(15)
N13 C110 C109 124.68(15)
N13 C110 C111 106.85(14)
C109 C110 C111 128.45(15)
C112 C111 C110 108.03(14)
C111 C112 C113 108.00(15)
N13 C113 C114 125.83(15)
N13 C113 C112 107.13(14)
C114 C113 C112 127.03(15)
C115 C114 C113 126.51(15)
C115 C114 C126 115.97(14)
C113 C114 C126 117.49(14)
N14 C115 C114 126.34(14)
N14 C115 C116 108.21(14)
C114 C115 C116 125.34(14)
C117 C116 C115 107.55(14)
C116 C117 C118 107.72(14)
N14 C118 C119 124.22(14)
N14 C118 C117 107.64(14)
C119 C118 C117 128.09(15)
C118 C119 C101 121.24(14)
C118 C119 C132 120.53(14)
C101 C119 C132 118.12(14)
C121 C120 C125 118.37(16)
C121 C120 C109 122.13(15)
C125 C120 C109 119.48(15)
C122 C121 C120 120.49(17)
C123 C122 C121 120.24(18)
C124 C123 C122 119.86(18)
C125 C124 C123 119.93(18)
C124 C125 C120 121.06(17)
C127 C126 C131 118.36(16)
C127 C126 C114 121.19(14)
C131 C126 C114 120.42(15)
C128 C127 C126 120.83(16)
C127 C128 C129 120.01(18)
C130 C129 C128 119.76(17)
C129 C130 C131 120.25(17)
C130 C131 C126 120.79(17)
C133 C132 C137 117.40(15)
C133 C132 C119 122.81(14)
C137 C132 C119 119.80(14)
C134 C133 C132 120.96(15)
C135 C134 C133 120.44(16)
C134 C135 C136 119.49(16)
C135 C136 C137 120.26(16)
C136 C137 C132 121.42(16)
O3 Na O1 105.83(4)
O3 Na O6 81.96(4)
O1 Na O6 169.42(5)
O3 Na O4 68.41(4)
O1 Na O4 82.54(4)
O6 Na O4 107.28(4)
O3 Na O5 105.38(4)
O1 Na O5 102.46(4)
O6 Na O5 68.11(4)
O4 Na O5 173.10(5)
O3 Na O2 171.27(5)
O1 Na O2 67.09(4)
O6 Na O2 105.75(5)
O4 Na O2 104.81(4)
O5 Na O2 81.66(4)
O3 Na N22 113.19(5)
O1 Na N22 114.08(5)
O6 Na N22 67.87(5)
O4 Na N22 66.54(4)
O5 Na N22 114.81(4)
O2 Na N22 67.19(4)
O3 Na N21 66.88(4)
O1 Na N21 66.33(4)
O6 Na N21 111.66(5)
O4 Na N21 113.91(4)
O5 Na N21 64.71(4)
O2 Na N21 112.83(4)
N22 Na N21 179.47(5)
C201 N21 C213 111.41(14)
C201 N21 C207 111.66(13)
C213 N21 C207 111.48(14)
C201 N21 Na 106.80(10)
C213 N21 Na 109.31(10)
C207 N21 Na 105.90(10)
C218 N22 C206 111.27(15)
C218 N22 C212 110.11(14)
C206 N22 C212 110.63(14)
C218 N22 Na 107.30(11)
C206 N22 Na 108.51(10)
C212 N22 Na 108.92(10)
C203 O1 C202 114.65(13)
C203 O1 Na 115.16(10)
C202 O1 Na 116.37(10)
C204 O2 C205 113.30(13)
C204 O2 Na 110.19(10)
C205 O2 Na 114.48(10)
C208 O3 C209 113.33(13)
C208 O3 Na 116.11(9)
C209 O3 Na 111.86(9)
C211 O4 C210 112.93(12)
C211 O4 Na 116.47(9)
C210 O4 Na 109.59(9)
C215 O5 C214 113.95(14)
C215 O5 Na 108.11(10)
C214 O5 Na 117.15(10)
C216 O6 C217 114.24(14)
C216 O6 Na 111.24(11)
C217 O6 Na 114.85(10)
N21 C201 C202 111.50(14)
O1 C202 C201 112.00(14)
O1 C203 C204 107.82(14)
O2 C204 C203 107.97(13)
O2 C205 C206 112.90(14)
N22 C206 C205 112.48(15)
N21 C207 C208 111.41(14)
O3 C208 C207 112.63(14)
O3 C209 C210 107.87(14)
O4 C210 C209 108.60(13)
O4 C211 C212 112.54(14)
N22 C212 C211 111.99(14)
N21 C213 C214 111.51(14)
O5 C214 C213 112.14(14)
O5 C215 C216 107.12(15)
O6 C216 C215 107.55(15)
O6 C217 C218 112.70(15)
N22 C218 C217 111.94(16)
C2S C1S C6S 120.0
C2S C1S Cl1 121.6(3)
C6S C1S Cl1 118.2(3)
C3S C2S C1S 120.0
C3S C2S Cl2 119.9(3)
C1S C2S Cl2 120.1(3)
C2S C3S C4S 120.0
C5S C4S C3S 120.0
C6S C5S C4S 120.0
C5S C6S C1S 120.0

loop_
_geom_bond_atom_site_label_1
_geom_bond_atom_site_label_2
_geom_bond_distance
N11 C104 1.357(2)
N11 C101 1.358(2)
N12 C105 1.353(2)
N12 C108 1.363(2)
N13 C113 1.366(2)
N13 C110 1.387(2)
N14 C115 1.362(2)
N14 C118 1.386(2)
C101 C119 1.422(2)
C101 C102 1.428(2)
C102 C103 1.385(2)
C103 C104 1.415(2)
C104 C105 1.425(2)
C105 C106 1.425(2)
C106 C107 1.378(2)
C107 C108 1.433(2)
C108 C109 1.415(2)
C109 C110 1.411(2)
C109 C120 1.490(2)
C110 C111 1.430(2)
C111 C112 1.368(2)
C112 C113 1.438(2)
C113 C114 1.415(2)
C114 C115 1.413(2)
C114 C126 1.493(2)
C115 C116 1.446(2)
C116 C117 1.361(2)
C117 C118 1.441(2)
C118 C119 1.413(2)
C119 C132 1.482(2)
C120 C121 1.396(2)
C120 C125 1.401(2)
C121 C122 1.392(3)
C122 C123 1.388(3)
C123 C124 1.386(3)
C124 C125 1.385(3)
C126 C127 1.394(2)
C126 C131 1.399(2)
C127 C128 1.390(2)
C128 C129 1.395(3)
C129 C130 1.379(3)
C130 C131 1.391(3)
C132 C133 1.399(2)
C132 C137 1.400(2)
C133 C134 1.392(2)
C134 C135 1.381(2)
C135 C136 1.383(3)
C136 C137 1.385(2)
Na O3 2.4434(13)
Na O1 2.4461(13)
Na O6 2.4788(14)
Na O4 2.5471(13)
Na O5 2.5568(13)
Na O2 2.5656(13)
Na N22 2.7434(15)
Na N21 2.8469(15)
N21 C201 1.466(2)
N21 C213 1.467(2)
N21 C207 1.473(2)
N22 C218 1.464(2)
N22 C206 1.472(2)
N22 C212 1.476(2)
O1 C203 1.424(2)
O1 C202 1.431(2)
O2 C204 1.425(2)
O2 C205 1.428(2)
O3 C208 1.427(2)
O3 C209 1.429(2)
O4 C211 1.428(2)
O4 C210 1.429(2)
O5 C215 1.423(2)
O5 C214 1.424(2)
O6 C216 1.422(2)
O6 C217 1.433(2)
C201 C202 1.519(3)
C203 C204 1.499(3)
C205 C206 1.514(2)
C207 C208 1.517(2)
C209 C210 1.490(3)
C211 C212 1.507(2)
C213 C214 1.518(2)
C215 C216 1.499(3)
C217 C218 1.504(3)
Cl1 C1S 1.707(3)
Cl2 C2S 1.681(3)
C1S C2S 1.3900
C1S C6S 1.3900
C2S C3S 1.3900
C3S C4S 1.3900
C4S C5S 1.3900
C5S C6S 1.3900
